data_5000145
loop_
_publ_author_name
'Zhang, Mao-Xi'
'Eaton, Philip E.'
'Gilardi, Richard'

_publ_section_title
;
 Hepta- and Octanitrocubanes
;
_journal_issue 2
_journal_name_full 'Angewandte Chemie International Edition'
_journal_page_first 401
_journal_page_last 404
_journal_paper_doi 10.1002/(SICI)1521-3773(20000117)39:2<401::AID-ANIE401>3.0.CO;2-P
_journal_volume 39
_journal_year 2000
_chemical_formula_sum 'C8 N8 O16'
_space_group_IT_number 15
_symmetry_cell_setting monoclinic
_symmetry_space_group_name_Hall '-C 2yc'
_symmetry_space_group_name_H-M 'C 1 2/c 1'
_cell_angle_alpha 90
_cell_angle_beta 98.031(6)
_cell_angle_gamma 90
_cell_formula_units_Z 4
_cell_length_a 12.7852(8)
_cell_length_b 8.8395(3)
_cell_length_c 13.9239(8)
_cod_original_sg_symbol_H-M 'C 2/c'
_cod_database_code 5000145

loop_
_symmetry_equiv_pos_site_id
_symmetry_equiv_pos_as_xyz
1 x,y,z
2 1/2+x,1/2+y,z
3 x,-y,1/2+z
4 1/2+x,1/2-y,1/2+z
5 -x,-y,-z
6 -1/2-x,-1/2-y,-z
7 -x,y,-1/2-z
8 -1/2-x,-1/2+y,-1/2-z

loop_
_atom_site_label
_atom_site_type_symbol
_atom_site_fract_x
_atom_site_fract_y
_atom_site_fract_z
C1 C 0.41895(16) 0.3514(2) 0.30285(15)
N1 N 0.32831(15) 0.3544(2) 0.35834(15)
O1 O 0.26107(14) 0.4457(2) 0.32972(15)
O2 O 0.33103(16) 0.2689(3) 0.42523(15)
C2 C 0.50647(16) 0.2272(2) 0.30666(14)
N2 N 0.50890(15) 0.0885(2) 0.36581(13)
O3 O 0.43963(17) -0.00104(19) 0.33774(14)
O4 O 0.57618(14) 0.0794(2) 0.43495(13)
C3 C 0.40746(15) 0.3532(2) 0.19002(15)
N3 N 0.30515(14) 0.3517(2) 0.12520(14)
O5 O 0.24121(14) 0.2642(2) 0.14882(15)
O6 O 0.29668(15) 0.4346(3) 0.05667(14)
C4 C 0.50537(16) 0.4776(2) 0.30643(15)
N4 N 0.51707(16) 0.6161(2) 0.36599(15)
O7 O 0.57953(17) 0.7065(2) 0.34176(15)
O8 O 0.46697(15) 0.6233(2) 0.43303(14)
C2F* C 0.49353(16) 0.2272(2) 0.19334(14)
C1F* C 0.58105(16) 0.3514(2) 0.19715(15)
N1F* N 0.67169(15) 0.3544(2) 0.14166(15)
O1F* O 0.73893(14) 0.4457(2) 0.17028(15)
O2F* O 0.66897(16) 0.2689(3) 0.07477(15)
C3F* C 0.59254(15) 0.3532(2) 0.30998(15)
N3F* N 0.69485(14) 0.3517(2) 0.37480(14)
O5F* O 0.75879(14) 0.2642(2) 0.35118(15)
O6F* O 0.70332(15) 0.4346(3) 0.44333(14)
N2F* N 0.49110(15) 0.0885(2) 0.13419(13)
O3F* O 0.56037(17) -0.00104(19) 0.16226(14)
O4F* O 0.42382(14) 0.0794(2) 0.06505(13)
C4F* C 0.49463(16) 0.4776(2) 0.19357(15)
N4F* N 0.48293(16) 0.6161(2) 0.13401(15)
O7F* O 0.42047(17) 0.7065(2) 0.15824(15)
O8F* O 0.53303(15) 0.6233(2) 0.06697(14)

loop_
_atom_type_symbol
_atom_type_radius_bond
C 0.68
N 0.68
O 0.68
